data_7718119
loop_
_publ_author_name
'Avagyan, Nane A.'
'Zonov, Roman V.'
'Lemport, Pavel S.'
'Evsiunina, Mariia V.'
'Matveev, Petr I.'
'Roznyatovsky, Vitaly A.'
'Averin, Alexei D.'
'Kalle, Paulina'
'Tafeenko, Victor A.'
'Soloveva, Svetlana A.'
'Nelyubina, Yulia V.'
'Petrov, Vladimir G.'
'Ustynyuk, Yuri A.'
'Nenajdenko, Valentine G.'

_publ_section_title
;
 Steric hindrance of phenanthroline diamides enables a hundredfold
 increase in Am(III) extraction efficiency.
;
_journal_issue 13
_journal_name_full 'Dalton transactions (Cambridge, England : 2003)'
_journal_page_first 5425
_journal_page_last 5437
_journal_paper_doi 10.1039/d5dt00076a
_journal_volume 54
_journal_year 2025
_chemical_formula_moiety 'C34 H34 N7 Nd O11, C7 H8'
_chemical_formula_sum 'C41 H42 N7 Nd O11'
_chemical_formula_weight 953.05
_space_group_crystal_system monoclinic
_space_group_IT_number 14
_space_group_name_Hall '-P 2yn'
_space_group_name_H-M_alt 'P 1 21/n 1'
_atom_sites_solution_hydrogens geom
_atom_sites_solution_primary dual
_audit_creation_date 2025-02-04
_audit_creation_method
;
Olex2 1.5
(compiled 2024.02.16 svn.r378c4104 for OlexSys, GUI svn.r6928)
;
_audit_update_record
;
2025-02-04 deposited with the CCDC.	2025-02-24 downloaded from the CCDC.
;
_cell_angle_alpha 90
_cell_angle_beta 97.498(3)
_cell_angle_gamma 90
_cell_formula_units_Z 4
_cell_length_a 13.6420(9)
_cell_length_b 16.8587(10)
_cell_length_c 17.9926(13)
_cell_measurement_reflns_used 9906
_cell_measurement_temperature 150
_cell_measurement_theta_max 30.422
_cell_measurement_theta_min 2.284
_cell_volume 4102.7(5)
_computing_cell_refinement 'SAINT V8.38A (Bruker, 2018)'
_computing_data_collection 'APEX3 v.2017.3_0 (Bruker AXS, 2017)'
_computing_data_reduction 'SAINT V8.38A (Bruker, 2018)'
_computing_molecular_graphics 'Olex2 1.5 (Dolomanov et al., 2009)'
_computing_publication_material 'Olex2 1.5 (Dolomanov et al., 2009)'
_computing_structure_refinement 'SHELXL 2018/3 (Sheldrick, 2015)'
_computing_structure_solution 'SHELXT 2014/5 (Sheldrick, 2014)'
_diffrn_ambient_temperature 150
_diffrn_measured_fraction_theta_full 0.999
_diffrn_measured_fraction_theta_max 0.999
_diffrn_measurement_device_type 'Bruker SMART Photon II'
_diffrn_measurement_method \w-scan
_diffrn_radiation_monochromator graphite
_diffrn_radiation_type MoK\a
_diffrn_radiation_wavelength 0.71073
_diffrn_reflns_av_R_equivalents 0.0579
_diffrn_reflns_av_unetI/netI 0.0499
_diffrn_reflns_Laue_measured_fraction_full 0.999
_diffrn_reflns_Laue_measured_fraction_max 0.999
_diffrn_reflns_limit_h_max 17
_diffrn_reflns_limit_h_min -17
_diffrn_reflns_limit_k_max 21
_diffrn_reflns_limit_k_min -18
_diffrn_reflns_limit_l_max 23
_diffrn_reflns_limit_l_min -23
_diffrn_reflns_number 44883
_diffrn_reflns_point_group_measured_fraction_full 0.999
_diffrn_reflns_point_group_measured_fraction_max 0.999
_diffrn_reflns_theta_full 25.242
_diffrn_reflns_theta_max 27.500
_diffrn_reflns_theta_min 1.662
_diffrn_source_current 30.0
_diffrn_source_power 1.5
_diffrn_source_target Mo
_diffrn_source_type 'fine-focus sealed X-ray tube'
_diffrn_source_voltage 50.0
_exptl_absorpt_coefficient_mu 1.335
_exptl_absorpt_correction_T_max 0.7461
_exptl_absorpt_correction_T_min 0.5531
_exptl_absorpt_correction_type multi-scan
_exptl_absorpt_process_details
;
SADABS-2016/2 (Bruker,2016/2) was used for absorption correction.
wR2(int) was 0.1138 before and 0.0701 after correction.
The Ratio of minimum to maximum transmission is 0.7413.
The \l/2 correction factor is Not present.
;
_exptl_crystal_colour colourless
_exptl_crystal_colour_primary colourless
_exptl_crystal_density_diffrn 1.543
_exptl_crystal_description block
_exptl_crystal_F_000 1940
_exptl_crystal_size_max 0.13
_exptl_crystal_size_mid 0.1
_exptl_crystal_size_min 0.03
_refine_diff_density_max 1.028
_refine_diff_density_min -0.613
_refine_diff_density_rms 0.097
_refine_ls_extinction_method none
_refine_ls_goodness_of_fit_ref 1.035
_refine_ls_hydrogen_treatment constr
_refine_ls_matrix_type full
_refine_ls_number_parameters 557
_refine_ls_number_reflns 9410
_refine_ls_number_restraints 4
_refine_ls_restrained_S_all 1.036
_refine_ls_R_factor_all 0.0495
_refine_ls_R_factor_gt 0.0338
_refine_ls_shift/su_max 0.004
_refine_ls_shift/su_mean 0.000
_refine_ls_structure_factor_coef Fsqd
_refine_ls_weighting_details 'w=1/[\s^2^(Fo^2^)+(0.0106P)^2^+5.2241P] where P=(Fo^2^+2Fc^2^)/3'
_refine_ls_weighting_scheme calc
_refine_ls_wR_factor_gt 0.0597
_refine_ls_wR_factor_ref 0.0673
_reflns_Friedel_coverage 0.000
_reflns_number_gt 7574
_reflns_number_total 9410
_reflns_threshold_expression 'I > 2\s(I)'
_cod_data_source_file d5dt00076a2.cif
_cod_data_source_block 2096nd
_cod_depositor_comments 'Adding full bibliography for 7718113--7718120.cif.'
_cod_database_code 7718119
_shelx_shelxl_version_number 2018/3
_shelx_space_group_comment
;
The symmetry employed for this shelxl refinement is uniquely defined
by the following loop, which should always be used as a source of
symmetry information in preference to the above space-group names.
They are only intended as comments.
;
_olex2_refinement_description
;
1. Fixed Uiso
 At 1.2 times of:
  All C(H) groups, All C(H,H) groups
 At 1.5 times of:
  All C(H,H,H) groups
2. Restrained distances
 O5A-N5 \\sim O5-N5
 with sigma of 0.02
3. Rigid body (RIGU) restrains
 O9, N7
 with sigma for 1-2 distances of 0.002 and sigma for 1-3 distances of 0.002
4. Others
 Fixed Sof: O5(0.75) O5A(0.25)
5.a Secondary CH2 refined with riding coordinates:
 C14(H14A,H14B), C33(H33A,H33B)
5.b Aromatic/amide H refined with riding coordinates:
 C2(H2), C3(H3), C5(H5), C6(H6), C8(H8), C9(H9), C18(H18), C19(H19), C20(H20),
 C27(H27), C28(H28), C29(H29), C37(H37), C38(H38), C39(H39), C40(H40), C41(H41)
5.c Idealised Me refined as rotating group:
 C15(H15A,H15B,H15C), C22(H22A,H22B,H22C), C23(H23A,H23B,H23C), C31(H31A,H31B,
 H31C), C32(H32A,H32B,H32C), C34(H34A,H34B,H34C), C35(H35A,H35B,H35C)
;
_olex2_submission_special_instructions 'No special instructions were received'

loop_
_space_group_symop_operation_xyz
'x, y, z'
'-x+1/2, y+1/2, -z+1/2'
'-x, -y, -z'
'x-1/2, -y-1/2, z-1/2'

loop_
_atom_site_label
_atom_site_type_symbol
_atom_site_fract_x
_atom_site_fract_y
_atom_site_fract_z
_atom_site_U_iso_or_equiv
_atom_site_adp_type
_atom_site_occupancy
_atom_site_site_symmetry_order
_atom_site_calc_flag
_atom_site_refinement_flags_posn
_atom_site_refinement_flags_adp
_atom_site_refinement_flags_occupancy
_atom_site_disorder_assembly
_atom_site_disorder_group
Nd1 Nd 0.46218(2) 0.61943(2) 0.76816(2) 0.01582(5) Uani 1 1 d . . . . .
O1 O 0.43664(14) 0.49517(11) 0.83461(10) 0.0197(4) Uani 1 1 d . . . . .
O2 O 0.40470(15) 0.74884(11) 0.71447(11) 0.0219(4) Uani 1 1 d . . . . .
O3 O 0.27762(15) 0.59397(12) 0.74184(11) 0.0247(5) Uani 1 1 d . . . . .
O4 O 0.32842(17) 0.65273(13) 0.84685(12) 0.0303(5) Uani 1 1 d . . . . .
O5 O 0.1776(4) 0.6012(3) 0.8251(4) 0.0479(15) Uani 0.75 1 d D . P A 1
O6 O 0.59919(17) 0.72180(13) 0.80623(13) 0.0349(6) Uani 1 1 d . . . . .
O7 O 0.53354(18) 0.66786(16) 0.89625(13) 0.0413(6) Uani 1 1 d . . . . .
O8 O 0.6598(2) 0.74635(18) 0.92186(16) 0.0651(9) Uani 1 1 d . . . . .
O9 O 0.60858(15) 0.60142(13) 0.69263(11) 0.0264(5) Uani 1 1 d . . . . .
O10 O 0.62624(15) 0.54953(13) 0.80419(12) 0.0283(5) Uani 1 1 d . . . . .
O11 O 0.74247(16) 0.53442(14) 0.73247(15) 0.0417(6) Uani 1 1 d . . . . .
N1 N 0.43296(16) 0.48756(13) 0.68959(13) 0.0157(5) Uani 1 1 d . . . . .
N2 N 0.41196(16) 0.63107(13) 0.62193(12) 0.0151(5) Uani 1 1 d . . . . .
N3 N 0.48736(17) 0.36882(13) 0.85441(13) 0.0188(5) Uani 1 1 d . . . . .
N4 N 0.42144(18) 0.84338(14) 0.62842(13) 0.0207(5) Uani 1 1 d . . . . .
N5 N 0.2587(2) 0.61882(18) 0.80472(15) 0.0324(6) Uani 1 1 d D . . . .
N6 N 0.5992(2) 0.71290(17) 0.87616(17) 0.0384(7) Uani 1 1 d . . . . .
N7 N 0.66163(19) 0.56130(15) 0.74279(15) 0.0266(6) Uani 1 1 d . . . . .
C1 C 0.4350(2) 0.41763(16) 0.72466(16) 0.0184(6) Uani 1 1 d . . . . .
C2 C 0.4155(2) 0.34601(17) 0.68546(16) 0.0232(7) Uani 1 1 d . . . . .
H2 H 0.414991 0.297171 0.711741 0.028 Uiso 1 1 calc R U . . .
C3 C 0.3974(2) 0.34777(18) 0.60876(17) 0.0258(7) Uani 1 1 d . . . . .
H3 H 0.386259 0.299632 0.581532 0.031 Uiso 1 1 calc R U . . .
C4 C 0.3952(2) 0.42021(17) 0.57017(16) 0.0208(6) Uani 1 1 d . . . . .
C5 C 0.3734(2) 0.42688(18) 0.49046(16) 0.0244(7) Uani 1 1 d . . . . .
H5 H 0.366132 0.380112 0.460797 0.029 Uiso 1 1 calc R U . . .
C6 C 0.3630(2) 0.49825(18) 0.45669(16) 0.0223(6) Uani 1 1 d . . . . .
H6 H 0.348555 0.501104 0.403662 0.027 Uiso 1 1 calc R U . . .
C7 C 0.3734(2) 0.57004(17) 0.49992(16) 0.0185(6) Uani 1 1 d . . . . .
C8 C 0.3533(2) 0.64529(18) 0.46839(16) 0.0225(6) Uani 1 1 d . . . . .
H8 H 0.332459 0.650491 0.416145 0.027 Uiso 1 1 calc R U . . .
C9 C 0.3638(2) 0.71139(18) 0.51320(16) 0.0222(6) Uani 1 1 d . . . . .
H9 H 0.349517 0.762554 0.492464 0.027 Uiso 1 1 calc R U . . .
C10 C 0.3960(2) 0.70248(16) 0.58984(16) 0.0171(6) Uani 1 1 d . . . . .
C11 C 0.4003(2) 0.56579(16) 0.57803(15) 0.0165(6) Uani 1 1 d . . . . .
C12 C 0.4116(2) 0.48943(16) 0.61414(15) 0.0168(6) Uani 1 1 d . . . . .
C13 C 0.4541(2) 0.42815(16) 0.80902(16) 0.0182(6) Uani 1 1 d . . . . .
C14 C 0.4999(2) 0.38260(18) 0.93673(15) 0.0235(6) Uani 1 1 d . . . . .
H14A H 0.491409 0.331704 0.962592 0.028 Uiso 1 1 calc R U . . .
H14B H 0.447739 0.419374 0.949006 0.028 Uiso 1 1 calc R U . . .
C15 C 0.5996(3) 0.4168(2) 0.96528(19) 0.0458(10) Uani 1 1 d . . . . .
H15A H 0.609421 0.466148 0.938437 0.069 Uiso 1 1 calc R U . . .
H15B H 0.651271 0.378698 0.956974 0.069 Uiso 1 1 calc R U . . .
H15C H 0.602890 0.427849 1.019026 0.069 Uiso 1 1 calc R U . . .
C16 C 0.5180(2) 0.29243(16) 0.82926(16) 0.0209(6) Uani 1 1 d . . . . .
C17 C 0.6047(2) 0.28584(18) 0.79553(17) 0.0242(7) Uani 1 1 d . . . . .
C18 C 0.6310(2) 0.21084(19) 0.77234(19) 0.0313(8) Uani 1 1 d . . . . .
H18 H 0.690284 0.204325 0.750574 0.038 Uiso 1 1 calc R U . . .
C19 C 0.5718(3) 0.14588(19) 0.78065(19) 0.0338(8) Uani 1 1 d . . . . .
H19 H 0.590229 0.095250 0.763918 0.041 Uiso 1 1 calc R U . . .
C20 C 0.4856(2) 0.15386(18) 0.81319(18) 0.0289(7) Uani 1 1 d . . . . .
H20 H 0.445338 0.108627 0.817997 0.035 Uiso 1 1 calc R U . . .
C21 C 0.4571(2) 0.22704(17) 0.83889(16) 0.0225(6) Uani 1 1 d . . . . .
C22 C 0.3617(2) 0.23499(19) 0.87149(19) 0.0329(8) Uani 1 1 d . . . . .
H22A H 0.375165 0.233847 0.926329 0.049 Uiso 1 1 calc R U . . .
H22B H 0.317719 0.190952 0.854081 0.049 Uiso 1 1 calc R U . . .
H22C H 0.329970 0.285368 0.855326 0.049 Uiso 1 1 calc R U . . .
C23 C 0.6661(2) 0.35689(19) 0.77950(19) 0.0310(7) Uani 1 1 d . . . . .
H23A H 0.632396 0.386043 0.736449 0.047 Uiso 1 1 calc R U . . .
H23B H 0.730909 0.338994 0.768188 0.047 Uiso 1 1 calc R U . . .
H23C H 0.674940 0.391716 0.823483 0.047 Uiso 1 1 calc R U . . .
C24 C 0.4085(2) 0.76784(16) 0.64800(16) 0.0191(6) Uani 1 1 d . . . . .
C25 C 0.4480(2) 0.86752(16) 0.55664(16) 0.0211(6) Uani 1 1 d . . . . .
C26 C 0.5410(2) 0.84628(18) 0.53784(17) 0.0246(7) Uani 1 1 d . . . . .
C27 C 0.5638(3) 0.86864(19) 0.46790(19) 0.0330(8) Uani 1 1 d . . . . .
H27 H 0.626686 0.855582 0.454043 0.040 Uiso 1 1 calc R U . . .
C28 C 0.4970(3) 0.9093(2) 0.4185(2) 0.0387(9) Uani 1 1 d . . . . .
H28 H 0.513764 0.923602 0.370646 0.046 Uiso 1 1 calc R U . . .
C29 C 0.4053(3) 0.92961(19) 0.43772(19) 0.0379(9) Uani 1 1 d . . . . .
H29 H 0.359678 0.957471 0.402741 0.045 Uiso 1 1 calc R U . . .
C30 C 0.3789(2) 0.90980(18) 0.50776(18) 0.0282(7) Uani 1 1 d . . . . .
C31 C 0.2775(3) 0.9294(2) 0.5271(2) 0.0429(9) Uani 1 1 d . . . . .
H31A H 0.255909 0.887546 0.559034 0.064 Uiso 1 1 calc R U . . .
H31B H 0.230918 0.933254 0.480905 0.064 Uiso 1 1 calc R U . . .
H31C H 0.279826 0.980155 0.553774 0.064 Uiso 1 1 calc R U . . .
C32 C 0.6152(2) 0.7991(2) 0.5901(2) 0.0356(8) Uani 1 1 d . . . . .
H32A H 0.591417 0.744531 0.593647 0.053 Uiso 1 1 calc R U . . .
H32B H 0.623105 0.823510 0.639996 0.053 Uiso 1 1 calc R U . . .
H32C H 0.678950 0.798718 0.570628 0.053 Uiso 1 1 calc R U . . .
C33 C 0.4219(3) 0.90546(18) 0.68716(18) 0.0320(8) Uani 1 1 d . . . . .
H33A H 0.374472 0.890401 0.721909 0.038 Uiso 1 1 calc R U . . .
H33B H 0.399304 0.956232 0.663113 0.038 Uiso 1 1 calc R U . . .
C34 C 0.5229(3) 0.9175(2) 0.7316(2) 0.0425(9) Uani 1 1 d . . . . .
H34A H 0.569373 0.935475 0.697980 0.064 Uiso 1 1 calc R U . . .
H34B H 0.546162 0.867226 0.754990 0.064 Uiso 1 1 calc R U . . .
H34C H 0.518468 0.957424 0.770556 0.064 Uiso 1 1 calc R U . . .
C35 C 0.1167(3) 0.5234(3) 0.4364(2) 0.0534(11) Uani 1 1 d . . . . .
H35A H 0.046656 0.524279 0.415503 0.080 Uiso 1 1 calc R U . . .
H35B H 0.156186 0.504882 0.398029 0.080 Uiso 1 1 calc R U . . .
H35C H 0.137817 0.576971 0.452408 0.080 Uiso 1 1 calc R U . . .
C36 C 0.1313(2) 0.4678(2) 0.5031(2) 0.0365(8) Uani 1 1 d . . . . .
C37 C 0.1183(3) 0.3863(3) 0.4941(2) 0.0502(11) Uani 1 1 d . . . . .
H37 H 0.101982 0.365315 0.444984 0.060 Uiso 1 1 calc R U . . .
C38 C 0.1284(3) 0.3351(2) 0.5544(2) 0.0481(10) Uani 1 1 d . . . . .
H38 H 0.118481 0.279783 0.546788 0.058 Uiso 1 1 calc R U . . .
C39 C 0.1529(3) 0.3646(2) 0.62576(19) 0.0359(8) Uani 1 1 d . . . . .
H39 H 0.159190 0.329926 0.667723 0.043 Uiso 1 1 calc R U . . .
C40 C 0.1683(2) 0.4453(2) 0.63579(19) 0.0324(8) Uani 1 1 d . . . . .
H40 H 0.186455 0.465703 0.684869 0.039 Uiso 1 1 calc R U . . .
C41 C 0.1575(2) 0.4968(2) 0.57504(19) 0.0313(8) Uani 1 1 d . . . . .
H41 H 0.168139 0.552002 0.582805 0.038 Uiso 1 1 calc R U . . .
O5A O 0.1765(10) 0.6420(9) 0.8196(11) 0.043(4) Uani 0.25 1 d D . P A 2

loop_
_atom_site_aniso_label
_atom_site_aniso_U_11
_atom_site_aniso_U_22
_atom_site_aniso_U_33
_atom_site_aniso_U_23
_atom_site_aniso_U_13
_atom_site_aniso_U_12
Nd1 0.01959(8) 0.01547(8) 0.01236(8) -0.00082(6) 0.00195(6) -0.00169(6)
O1 0.0268(11) 0.0165(10) 0.0164(10) -0.0009(8) 0.0045(9) 0.0009(8)
O2 0.0337(12) 0.0158(11) 0.0164(11) 0.0010(8) 0.0043(9) 0.0001(8)
O3 0.0227(11) 0.0306(12) 0.0209(11) -0.0023(9) 0.0039(9) -0.0003(9)
O4 0.0366(13) 0.0328(13) 0.0220(12) -0.0065(9) 0.0060(10) 0.0001(10)
O5 0.029(2) 0.078(4) 0.041(3) 0.004(3) 0.0208(19) -0.007(3)
O6 0.0382(14) 0.0283(13) 0.0358(14) 0.0006(10) -0.0043(11) -0.0120(10)
O7 0.0405(15) 0.0622(18) 0.0214(13) -0.0139(12) 0.0042(11) -0.0144(13)
O8 0.0558(19) 0.074(2) 0.0576(19) -0.0298(16) -0.0214(15) -0.0188(15)
O9 0.0203(11) 0.0445(14) 0.0148(10) -0.0027(9) 0.0039(9) -0.0007(9)
O10 0.0265(12) 0.0322(13) 0.0267(12) 0.0033(10) 0.0053(10) -0.0012(9)
O11 0.0203(12) 0.0445(15) 0.0632(18) -0.0030(13) 0.0160(12) 0.0014(10)
N1 0.0155(12) 0.0153(12) 0.0165(12) -0.0008(9) 0.0024(10) 0.0013(9)
N2 0.0156(12) 0.0177(12) 0.0119(11) 0.0009(9) 0.0020(9) -0.0011(9)
N3 0.0218(13) 0.0188(13) 0.0151(12) -0.0006(9) -0.0004(10) -0.0006(10)
N4 0.0293(14) 0.0163(13) 0.0174(13) 0.0018(10) 0.0064(11) 0.0015(10)
N5 0.0256(15) 0.0488(18) 0.0237(14) 0.0051(13) 0.0062(12) 0.0060(13)
N6 0.0367(18) 0.0376(18) 0.0380(19) -0.0168(14) -0.0060(15) 0.0002(13)
N7 0.0199(14) 0.0268(15) 0.0329(15) -0.0087(11) 0.0028(11) -0.0072(10)
C1 0.0183(15) 0.0188(15) 0.0175(15) -0.0006(11) 0.0002(12) 0.0029(11)
C2 0.0296(17) 0.0160(15) 0.0219(16) 0.0003(12) -0.0047(13) 0.0022(12)
C3 0.0312(18) 0.0177(16) 0.0263(17) -0.0070(12) -0.0047(14) 0.0033(12)
C4 0.0198(15) 0.0223(16) 0.0197(15) -0.0053(12) 0.0006(12) 0.0047(11)
C5 0.0263(17) 0.0266(17) 0.0196(16) -0.0091(12) 0.0003(13) 0.0027(12)
C6 0.0198(15) 0.0316(18) 0.0151(15) -0.0065(12) 0.0011(12) 0.0010(12)
C7 0.0138(14) 0.0268(16) 0.0151(14) -0.0005(11) 0.0024(11) 0.0000(11)
C8 0.0193(15) 0.0305(17) 0.0165(15) 0.0035(12) -0.0019(12) -0.0006(12)
C9 0.0245(16) 0.0226(16) 0.0185(15) 0.0056(12) -0.0013(13) -0.0019(12)
C10 0.0141(14) 0.0184(15) 0.0187(15) 0.0032(11) 0.0015(11) -0.0010(10)
C11 0.0137(14) 0.0181(15) 0.0178(15) -0.0025(11) 0.0025(11) 0.0009(10)
C12 0.0131(14) 0.0216(15) 0.0152(14) -0.0029(11) 0.0002(11) 0.0014(11)
C13 0.0171(15) 0.0191(15) 0.0181(15) -0.0020(11) 0.0012(12) -0.0039(11)
C14 0.0369(18) 0.0208(16) 0.0127(14) 0.0029(12) 0.0025(13) 0.0001(13)
C15 0.051(2) 0.064(3) 0.0206(18) -0.0003(17) -0.0020(17) -0.023(2)
C16 0.0255(16) 0.0147(15) 0.0208(16) 0.0012(11) -0.0037(13) 0.0036(11)
C17 0.0242(16) 0.0246(17) 0.0226(16) 0.0021(12) -0.0016(13) 0.0030(12)
C18 0.0300(18) 0.0291(19) 0.035(2) -0.0015(14) 0.0052(15) 0.0099(14)
C19 0.042(2) 0.0224(18) 0.036(2) -0.0004(14) 0.0002(16) 0.0076(14)
C20 0.0352(19) 0.0193(16) 0.0314(18) 0.0045(13) 0.0007(15) -0.0002(13)
C21 0.0274(17) 0.0202(16) 0.0185(15) 0.0025(12) -0.0026(13) 0.0021(12)
C22 0.0333(19) 0.0260(18) 0.040(2) -0.0004(15) 0.0073(16) -0.0079(14)
C23 0.0267(17) 0.0323(19) 0.0353(19) 0.0034(14) 0.0084(15) 0.0002(13)
C24 0.0170(15) 0.0177(15) 0.0227(16) 0.0027(11) 0.0036(12) 0.0010(11)
C25 0.0288(16) 0.0171(15) 0.0182(15) 0.0023(11) 0.0054(12) -0.0028(11)
C26 0.0282(17) 0.0208(16) 0.0258(17) -0.0042(12) 0.0073(14) -0.0063(12)
C27 0.038(2) 0.0293(19) 0.0351(19) -0.0072(15) 0.0168(16) -0.0085(14)
C28 0.060(3) 0.0290(19) 0.0289(19) 0.0038(15) 0.0130(18) -0.0125(17)
C29 0.056(2) 0.0250(19) 0.030(2) 0.0107(14) -0.0028(18) -0.0026(16)
C30 0.039(2) 0.0182(16) 0.0278(18) 0.0052(13) 0.0034(15) -0.0019(13)
C31 0.037(2) 0.040(2) 0.051(2) 0.0137(18) 0.0016(18) 0.0122(16)
C32 0.0297(19) 0.037(2) 0.040(2) -0.0058(16) 0.0025(16) 0.0015(14)
C33 0.054(2) 0.0166(16) 0.0285(18) -0.0029(13) 0.0190(17) 0.0001(14)
C34 0.071(3) 0.0289(19) 0.0273(19) -0.0063(15) 0.0038(18) -0.0090(18)
C35 0.027(2) 0.084(3) 0.049(3) 0.024(2) 0.0030(18) -0.0045(19)
C36 0.0219(18) 0.054(2) 0.033(2) 0.0099(17) 0.0025(15) -0.0066(15)
C37 0.052(3) 0.068(3) 0.029(2) -0.0090(19) -0.0005(18) -0.024(2)
C38 0.059(3) 0.044(2) 0.042(2) -0.0077(18) 0.010(2) -0.0230(19)
C39 0.040(2) 0.039(2) 0.0297(19) 0.0008(15) 0.0098(16) -0.0059(15)
C40 0.0310(19) 0.042(2) 0.0251(18) -0.0053(15) 0.0059(15) -0.0052(15)
C41 0.0222(17) 0.0332(19) 0.040(2) -0.0018(15) 0.0093(15) -0.0024(13)
O5A 0.018(6) 0.072(11) 0.040(7) 0.007(9) 0.014(5) 0.008(7)

loop_
_atom_type_symbol
_atom_type_description
_atom_type_scat_dispersion_real
_atom_type_scat_dispersion_imag
_atom_type_scat_source
C C 0.0033 0.0016 'International Tables Vol C Tables 4.2.6.8 and 6.1.1.4'
H H 0.0000 0.0000 'International Tables Vol C Tables 4.2.6.8 and 6.1.1.4'
N N 0.0061 0.0033 'International Tables Vol C Tables 4.2.6.8 and 6.1.1.4'
Nd Nd -0.1943 3.0179 'International Tables Vol C Tables 4.2.6.8 and 6.1.1.4'
O O 0.0106 0.0060 'International Tables Vol C Tables 4.2.6.8 and 6.1.1.4'

loop_
_geom_angle_atom_site_label_1
_geom_angle_atom_site_label_2
_geom_angle_atom_site_label_3
_geom_angle
_geom_angle_site_symmetry_1
_geom_angle_site_symmetry_3
_geom_angle_publ_flag
O1 Nd1 O2 152.12(7) . . ?
O1 Nd1 O3 75.31(7) . . ?
O1 Nd1 O4 75.94(7) . . ?
O1 Nd1 O6 125.92(7) . . ?
O1 Nd1 O7 83.89(7) . . ?
O1 Nd1 O9 108.96(7) . . ?
O1 Nd1 O10 69.90(7) . . ?
O1 Nd1 N1 61.40(7) . . ?
O1 Nd1 N2 120.89(7) . . ?
O1 Nd1 N5 71.93(7) . . ?
O1 Nd1 N6 104.54(8) . . ?
O2 Nd1 O3 79.62(7) . . ?
O2 Nd1 O4 78.85(7) . . ?
O2 Nd1 O6 72.19(7) . . ?
O2 Nd1 O7 97.85(8) . . ?
O2 Nd1 O9 97.25(7) . . ?
O2 Nd1 O10 137.22(7) . . ?
O2 Nd1 N1 121.10(7) . . ?
O2 Nd1 N2 61.10(7) . . ?
O2 Nd1 N5 80.19(7) . . ?
O2 Nd1 N6 85.86(7) . . ?
O3 Nd1 O6 146.38(7) . . ?
O3 Nd1 O9 134.46(6) . . ?
O3 Nd1 O10 142.17(7) . . ?
O3 Nd1 N1 71.36(7) . . ?
O3 Nd1 N2 72.79(7) . . ?
O3 Nd1 N5 25.40(7) . . ?
O3 Nd1 N6 137.48(8) . . ?
O4 Nd1 O3 50.76(7) . . ?
O4 Nd1 O6 104.83(8) . . ?
O4 Nd1 O7 68.57(8) . . ?
O4 Nd1 O9 173.13(7) . . ?
O4 Nd1 O10 129.82(7) . . ?
O4 Nd1 N1 114.84(7) . . ?
O4 Nd1 N2 115.58(7) . . ?
O4 Nd1 N5 25.53(7) . . ?
O4 Nd1 N6 87.37(8) . . ?
O6 Nd1 O9 68.46(7) . . ?
O6 Nd1 N1 139.71(7) . . ?
O6 Nd1 N2 107.52(7) . . ?
O6 Nd1 N5 128.23(8) . . ?
O6 Nd1 N6 25.17(8) . . ?
O7 Nd1 O3 118.78(7) . . ?
O7 Nd1 O6 50.03(8) . . ?
O7 Nd1 O9 106.70(7) . . ?
O7 Nd1 O10 72.18(8) . . ?
O7 Nd1 N1 141.03(8) . . ?
O7 Nd1 N2 155.20(8) . . ?
O7 Nd1 N5 93.44(8) . . ?
O7 Nd1 N6 24.92(8) . . ?
O9 Nd1 N1 72.01(7) . . ?
O9 Nd1 N2 66.48(7) . . ?
O9 Nd1 N5 159.85(7) . . ?
O9 Nd1 N6 86.72(8) . . ?
O10 Nd1 O6 69.96(7) . . ?
O10 Nd1 O9 50.31(7) . . ?
O10 Nd1 N1 79.16(7) . . ?
O10 Nd1 N2 113.26(7) . . ?
O10 Nd1 N5 140.31(7) . . ?
O10 Nd1 N6 67.68(7) . . ?
N1 Nd1 N2 61.74(7) . . ?
N1 Nd1 N5 92.06(8) . . ?
N1 Nd1 N6 146.84(7) . . ?
N2 Nd1 N5 95.37(7) . . ?
N2 Nd1 N6 132.31(8) . . ?
N5 Nd1 N6 112.85(8) . . ?
C13 O1 Nd1 122.88(18) . . ?
C24 O2 Nd1 123.46(18) . . ?
N5 O3 Nd1 95.20(16) . . ?
N5 O4 Nd1 96.05(17) . . ?
N6 O6 Nd1 95.21(18) . . ?
N6 O7 Nd1 97.87(18) . . ?
N7 O9 Nd1 95.54(16) . . ?
N7 O10 Nd1 97.31(16) . . ?
C1 N1 Nd1 119.90(18) . . ?
C1 N1 C12 118.9(2) . . ?
C12 N1 Nd1 121.11(17) . . ?
C10 N2 Nd1 120.18(17) . . ?
C10 N2 C11 118.6(2) . . ?
C11 N2 Nd1 121.17(17) . . ?
C13 N3 C14 118.6(2) . . ?
C13 N3 C16 124.5(2) . . ?
C16 N3 C14 116.8(2) . . ?
C24 N4 C25 124.1(2) . . ?
C24 N4 C33 118.1(2) . . ?
C25 N4 C33 117.3(2) . . ?
O3 N5 Nd1 59.40(14) . . ?
O3 N5 O4 117.2(2) . . ?
O4 N5 Nd1 58.42(14) . . ?
O5 N5 Nd1 165.7(3) . . ?
O5 N5 O3 118.5(4) . . ?
O5 N5 O4 123.8(4) . . ?
O5A N5 Nd1 161.6(7) . . ?
O5A N5 O3 126.1(10) . . ?
O5A N5 O4 110.7(10) . . ?
O6 N6 Nd1 59.62(15) . . ?
O7 N6 Nd1 57.20(15) . . ?
O7 N6 O6 116.6(3) . . ?
O8 N6 Nd1 175.2(3) . . ?
O8 N6 O6 121.6(3) . . ?
O8 N6 O7 121.8(3) . . ?
O9 N7 Nd1 59.28(14) . . ?
O9 N7 O10 116.8(2) . . ?
O10 N7 Nd1 57.55(14) . . ?
O11 N7 Nd1 177.5(2) . . ?
O11 N7 O9 121.8(3) . . ?
O11 N7 O10 121.4(3) . . ?
N1 C1 C2 122.0(3) . . ?
N1 C1 C13 111.1(2) . . ?
C2 C1 C13 126.8(3) . . ?
C1 C2 H2 120.5 . . ?
C3 C2 C1 118.9(3) . . ?
C3 C2 H2 120.5 . . ?
C2 C3 H3 119.8 . . ?
C2 C3 C4 120.4(3) . . ?
C4 C3 H3 119.8 . . ?
C3 C4 C5 123.6(3) . . ?
C3 C4 C12 116.8(3) . . ?
C12 C4 C5 119.6(3) . . ?
C4 C5 H5 119.4 . . ?
C6 C5 C4 121.2(3) . . ?
C6 C5 H5 119.4 . . ?
C5 C6 H6 119.6 . . ?
C5 C6 C7 120.8(3) . . ?
C7 C6 H6 119.6 . . ?
C8 C7 C6 122.9(3) . . ?
C8 C7 C11 117.5(3) . . ?
C11 C7 C6 119.5(3) . . ?
C7 C8 H8 120.1 . . ?
C9 C8 C7 119.8(3) . . ?
C9 C8 H8 120.1 . . ?
C8 C9 H9 120.4 . . ?
C8 C9 C10 119.2(3) . . ?
C10 C9 H9 120.4 . . ?
N2 C10 C9 122.2(3) . . ?
N2 C10 C24 111.0(2) . . ?
C9 C10 C24 126.6(2) . . ?
N2 C11 C7 122.5(2) . . ?
N2 C11 C12 117.8(2) . . ?
C7 C11 C12 119.6(2) . . ?
N1 C12 C4 122.8(3) . . ?
N1 C12 C11 118.0(2) . . ?
C4 C12 C11 119.1(2) . . ?
O1 C13 N3 121.1(3) . . ?
O1 C13 C1 117.2(2) . . ?
N3 C13 C1 121.7(2) . . ?
N3 C14 H14A 109.1 . . ?
N3 C14 H14B 109.1 . . ?
N3 C14 C15 112.4(3) . . ?
H14A C14 H14B 107.9 . . ?
C15 C14 H14A 109.1 . . ?
C15 C14 H14B 109.1 . . ?
C14 C15 H15A 109.5 . . ?
C14 C15 H15B 109.5 . . ?
C14 C15 H15C 109.5 . . ?
H15A C15 H15B 109.5 . . ?
H15A C15 H15C 109.5 . . ?
H15B C15 H15C 109.5 . . ?
C17 C16 N3 120.1(3) . . ?
C17 C16 C21 122.5(3) . . ?
C21 C16 N3 117.5(3) . . ?
C16 C17 C23 122.7(3) . . ?
C18 C17 C16 117.8(3) . . ?
C18 C17 C23 119.4(3) . . ?
C17 C18 H18 119.7 . . ?
C19 C18 C17 120.7(3) . . ?
C19 C18 H18 119.7 . . ?
C18 C19 H19 119.7 . . ?
C18 C19 C20 120.6(3) . . ?
C20 C19 H19 119.7 . . ?
C19 C20 H20 119.5 . . ?
C19 C20 C21 121.0(3) . . ?
C21 C20 H20 119.5 . . ?
C16 C21 C22 122.3(3) . . ?
C20 C21 C16 117.4(3) . . ?
C20 C21 C22 120.2(3) . . ?
C21 C22 H22A 109.5 . . ?
C21 C22 H22B 109.5 . . ?
C21 C22 H22C 109.5 . . ?
H22A C22 H22B 109.5 . . ?
H22A C22 H22C 109.5 . . ?
H22B C22 H22C 109.5 . . ?
C17 C23 H23A 109.5 . . ?
C17 C23 H23B 109.5 . . ?
C17 C23 H23C 109.5 . . ?
H23A C23 H23B 109.5 . . ?
H23A C23 H23C 109.5 . . ?
H23B C23 H23C 109.5 . . ?
O2 C24 N4 121.4(3) . . ?
O2 C24 C10 117.5(2) . . ?
N4 C24 C10 121.1(3) . . ?
C26 C25 N4 119.0(3) . . ?
C30 C25 N4 118.6(3) . . ?
C30 C25 C26 122.4(3) . . ?
C25 C26 C32 122.5(3) . . ?
C27 C26 C25 117.8(3) . . ?
C27 C26 C32 119.7(3) . . ?
C26 C27 H27 119.5 . . ?
C28 C27 C26 121.0(3) . . ?
C28 C27 H27 119.5 . . ?
C27 C28 H28 119.8 . . ?
C27 C28 C29 120.5(3) . . ?
C29 C28 H28 119.8 . . ?
C28 C29 H29 119.5 . . ?
C28 C29 C30 121.0(3) . . ?
C30 C29 H29 119.5 . . ?
C25 C30 C31 122.1(3) . . ?
C29 C30 C25 117.3(3) . . ?
C29 C30 C31 120.6(3) . . ?
C30 C31 H31A 109.5 . . ?
C30 C31 H31B 109.5 . . ?
C30 C31 H31C 109.5 . . ?
H31A C31 H31B 109.5 . . ?
H31A C31 H31C 109.5 . . ?
H31B C31 H31C 109.5 . . ?
C26 C32 H32A 109.5 . . ?
C26 C32 H32B 109.5 . . ?
C26 C32 H32C 109.5 . . ?
H32A C32 H32B 109.5 . . ?
H32A C32 H32C 109.5 . . ?
H32B C32 H32C 109.5 . . ?
N4 C33 H33A 109.0 . . ?
N4 C33 H33B 109.0 . . ?
N4 C33 C34 112.9(3) . . ?
H33A C33 H33B 107.8 . . ?
C34 C33 H33A 109.0 . . ?
C34 C33 H33B 109.0 . . ?
C33 C34 H34A 109.5 . . ?
C33 C34 H34B 109.5 . . ?
C33 C34 H34C 109.5 . . ?
H34A C34 H34B 109.5 . . ?
H34A C34 H34C 109.5 . . ?
H34B C34 H34C 109.5 . . ?
H35A C35 H35B 109.5 . . ?
H35A C35 H35C 109.5 . . ?
H35B C35 H35C 109.5 . . ?
C36 C35 H35A 109.5 . . ?
C36 C35 H35B 109.5 . . ?
C36 C35 H35C 109.5 . . ?
C37 C36 C35 121.1(4) . . ?
C41 C36 C35 120.9(4) . . ?
C41 C36 C37 118.1(3) . . ?
C36 C37 H37 119.1 . . ?
C38 C37 C36 121.8(4) . . ?
C38 C37 H37 119.1 . . ?
C37 C38 H38 120.1 . . ?
C39 C38 C37 119.7(4) . . ?
C39 C38 H38 120.1 . . ?
C38 C39 H39 120.3 . . ?
C38 C39 C40 119.4(3) . . ?
C40 C39 H39 120.3 . . ?
C39 C40 H40 119.6 . . ?
C39 C40 C41 120.8(3) . . ?
C41 C40 H40 119.6 . . ?
C36 C41 C40 120.2(3) . . ?
C36 C41 H41 119.9 . . ?
C40 C41 H41 119.9 . . ?

loop_
_geom_bond_atom_site_label_1
_geom_bond_atom_site_label_2
_geom_bond_distance
_geom_bond_site_symmetry_2
_geom_bond_publ_flag
Nd1 O1 2.4593(19) . ?
Nd1 O2 2.4719(19) . ?
Nd1 O3 2.537(2) . ?
Nd1 O4 2.515(2) . ?
Nd1 O6 2.570(2) . ?
Nd1 O7 2.518(2) . ?
Nd1 O9 2.576(2) . ?
Nd1 O10 2.538(2) . ?
Nd1 N1 2.637(2) . ?
Nd1 N2 2.638(2) . ?
Nd1 N5 2.935(3) . ?
Nd1 N6 2.967(3) . ?
O1 C13 1.255(3) . ?
O2 C24 1.246(3) . ?
O3 N5 1.264(3) . ?
O4 N5 1.272(3) . ?
O5 N5 1.246(5) . ?
O6 N6 1.267(4) . ?
O7 N6 1.262(4) . ?
O8 N6 1.225(3) . ?
O9 N7 1.275(3) . ?
O10 N7 1.278(3) . ?
O11 N7 1.229(3) . ?
N1 C1 1.336(3) . ?
N1 C12 1.351(3) . ?
N2 C10 1.341(3) . ?
N2 C11 1.352(3) . ?
N3 C13 1.333(3) . ?
N3 C14 1.487(3) . ?
N3 C16 1.445(3) . ?
N4 C24 1.339(3) . ?
N4 C25 1.445(4) . ?
N4 C33 1.487(4) . ?
N5 O5A 1.248(12) . ?
C1 C2 1.406(4) . ?
C1 C13 1.517(4) . ?
C2 H2 0.9500 . ?
C2 C3 1.370(4) . ?
C3 H3 0.9500 . ?
C3 C4 1.403(4) . ?
C4 C5 1.431(4) . ?
C4 C12 1.411(4) . ?
C5 H5 0.9500 . ?
C5 C6 1.347(4) . ?
C6 H6 0.9500 . ?
C6 C7 1.436(4) . ?
C7 C8 1.402(4) . ?
C7 C11 1.407(4) . ?
C8 H8 0.9500 . ?
C8 C9 1.372(4) . ?
C9 H9 0.9500 . ?
C9 C10 1.399(4) . ?
C10 C24 1.514(4) . ?
C11 C12 1.441(4) . ?
C14 H14A 0.9900 . ?
C14 H14B 0.9900 . ?
C14 C15 1.504(4) . ?
C15 H15A 0.9800 . ?
C15 H15B 0.9800 . ?
C15 H15C 0.9800 . ?
C16 C17 1.402(4) . ?
C16 C21 1.404(4) . ?
C17 C18 1.393(4) . ?
C17 C23 1.511(4) . ?
C18 H18 0.9500 . ?
C18 C19 1.380(5) . ?
C19 H19 0.9500 . ?
C19 C20 1.387(5) . ?
C20 H20 0.9500 . ?
C20 C21 1.390(4) . ?
C21 C22 1.502(4) . ?
C22 H22A 0.9800 . ?
C22 H22B 0.9800 . ?
C22 H22C 0.9800 . ?
C23 H23A 0.9800 . ?
C23 H23B 0.9800 . ?
C23 H23C 0.9800 . ?
C25 C26 1.401(4) . ?
C25 C30 1.397(4) . ?
C26 C27 1.387(4) . ?
C26 C32 1.515(4) . ?
C27 H27 0.9500 . ?
C27 C28 1.371(5) . ?
C28 H28 0.9500 . ?
C28 C29 1.383(5) . ?
C29 H29 0.9500 . ?
C29 C30 1.396(5) . ?
C30 C31 1.506(5) . ?
C31 H31A 0.9800 . ?
C31 H31B 0.9800 . ?
C31 H31C 0.9800 . ?
C32 H32A 0.9800 . ?
C32 H32B 0.9800 . ?
C32 H32C 0.9800 . ?
C33 H33A 0.9900 . ?
C33 H33B 0.9900 . ?
C33 C34 1.513(5) . ?
C34 H34A 0.9800 . ?
C34 H34B 0.9800 . ?
C34 H34C 0.9800 . ?
C35 H35A 0.9800 . ?
C35 H35B 0.9800 . ?
C35 H35C 0.9800 . ?
C35 C36 1.516(5) . ?
C36 C37 1.393(5) . ?
C36 C41 1.386(5) . ?
C37 H37 0.9500 . ?
C37 C38 1.380(5) . ?
C38 H38 0.9500 . ?
C38 C39 1.376(5) . ?
C39 H39 0.9500 . ?
C39 C40 1.385(5) . ?
C40 H40 0.9500 . ?
C40 C41 1.388(5) . ?
C41 H41 0.9500 . ?

loop_
_geom_torsion_atom_site_label_1
_geom_torsion_atom_site_label_2
_geom_torsion_atom_site_label_3
_geom_torsion_atom_site_label_4
_geom_torsion
_geom_torsion_site_symmetry_1
_geom_torsion_site_symmetry_2
_geom_torsion_site_symmetry_3
_geom_torsion_site_symmetry_4
_geom_torsion_publ_flag
Nd1 O1 C13 N3 146.3(2) . . . . ?
Nd1 O1 C13 C1 -34.2(3) . . . . ?
Nd1 O2 C24 N4 -148.8(2) . . . . ?
Nd1 O2 C24 C10 32.3(3) . . . . ?
Nd1 O3 N5 O4 8.5(3) . . . . ?
Nd1 O3 N5 O5 -163.7(4) . . . . ?
Nd1 O3 N5 O5A 158.9(9) . . . . ?
Nd1 O4 N5 O3 -8.6(3) . . . . ?
Nd1 O4 N5 O5 163.2(4) . . . . ?
Nd1 O4 N5 O5A -163.3(8) . . . . ?
Nd1 O6 N6 O7 -5.5(3) . . . . ?
Nd1 O6 N6 O8 174.5(3) . . . . ?
Nd1 O7 N6 O6 5.6(3) . . . . ?
Nd1 O7 N6 O8 -174.4(3) . . . . ?
Nd1 O9 N7 O10 -1.8(2) . . . . ?
Nd1 O9 N7 O11 177.4(2) . . . . ?
Nd1 O10 N7 O9 1.9(2) . . . . ?
Nd1 O10 N7 O11 -177.4(2) . . . . ?
Nd1 N1 C1 C2 177.2(2) . . . . ?
Nd1 N1 C1 C13 0.5(3) . . . . ?
Nd1 N1 C12 C4 -179.8(2) . . . . ?
Nd1 N1 C12 C11 -3.1(3) . . . . ?
Nd1 N2 C10 C9 -176.3(2) . . . . ?
Nd1 N2 C10 C24 -1.3(3) . . . . ?
Nd1 N2 C11 C7 179.86(19) . . . . ?
Nd1 N2 C11 C12 2.9(3) . . . . ?
N1 C1 C2 C3 2.3(5) . . . . ?
N1 C1 C13 O1 20.3(4) . . . . ?
N1 C1 C13 N3 -160.2(3) . . . . ?
N2 C10 C24 O2 -18.6(4) . . . . ?
N2 C10 C24 N4 162.5(2) . . . . ?
N2 C11 C12 N1 0.1(4) . . . . ?
N2 C11 C12 C4 177.0(3) . . . . ?
N3 C16 C17 C18 179.9(3) . . . . ?
N3 C16 C17 C23 -3.8(4) . . . . ?
N3 C16 C21 C20 178.6(3) . . . . ?
N3 C16 C21 C22 2.1(4) . . . . ?
N4 C25 C26 C27 178.6(3) . . . . ?
N4 C25 C26 C32 -0.2(4) . . . . ?
N4 C25 C30 C29 -177.6(3) . . . . ?
N4 C25 C30 C31 -1.2(5) . . . . ?
C1 N1 C12 C4 -2.7(4) . . . . ?
C1 N1 C12 C11 174.0(2) . . . . ?
C1 C2 C3 C4 -2.0(5) . . . . ?
C2 C1 C13 O1 -156.2(3) . . . . ?
C2 C1 C13 N3 23.3(5) . . . . ?
C2 C3 C4 C5 -177.7(3) . . . . ?
C2 C3 C4 C12 -0.5(4) . . . . ?
C3 C4 C5 C6 173.6(3) . . . . ?
C3 C4 C12 N1 2.9(4) . . . . ?
C3 C4 C12 C11 -173.8(3) . . . . ?
C4 C5 C6 C7 -0.1(5) . . . . ?
C5 C4 C12 N1 -179.7(3) . . . . ?
C5 C4 C12 C11 3.6(4) . . . . ?
C5 C6 C7 C8 -173.2(3) . . . . ?
C5 C6 C7 C11 3.6(4) . . . . ?
C6 C7 C8 C9 179.3(3) . . . . ?
C6 C7 C11 N2 179.6(3) . . . . ?
C6 C7 C11 C12 -3.5(4) . . . . ?
C7 C8 C9 C10 0.9(4) . . . . ?
C7 C11 C12 N1 -176.9(2) . . . . ?
C7 C11 C12 C4 -0.1(4) . . . . ?
C8 C7 C11 N2 -3.4(4) . . . . ?
C8 C7 C11 C12 173.5(3) . . . . ?
C8 C9 C10 N2 -3.6(4) . . . . ?
C8 C9 C10 C24 -177.8(3) . . . . ?
C9 C10 C24 O2 156.2(3) . . . . ?
C9 C10 C24 N4 -22.7(4) . . . . ?
C10 N2 C11 C7 0.9(4) . . . . ?
C10 N2 C11 C12 -176.1(2) . . . . ?
C11 N2 C10 C9 2.7(4) . . . . ?
C11 N2 C10 C24 177.7(2) . . . . ?
C11 C7 C8 C9 2.4(4) . . . . ?
C12 N1 C1 C2 0.0(4) . . . . ?
C12 N1 C1 C13 -176.6(2) . . . . ?
C12 C4 C5 C6 -3.6(5) . . . . ?
C13 N3 C14 C15 -87.1(3) . . . . ?
C13 N3 C16 C17 69.4(4) . . . . ?
C13 N3 C16 C21 -109.5(3) . . . . ?
C13 C1 C2 C3 178.4(3) . . . . ?
C14 N3 C13 O1 2.3(4) . . . . ?
C14 N3 C13 C1 -177.2(2) . . . . ?
C14 N3 C16 C17 -106.9(3) . . . . ?
C14 N3 C16 C21 74.2(3) . . . . ?
C16 N3 C13 O1 -173.9(3) . . . . ?
C16 N3 C13 C1 6.6(4) . . . . ?
C16 N3 C14 C15 89.4(3) . . . . ?
C16 C17 C18 C19 1.7(5) . . . . ?
C17 C16 C21 C20 -0.3(4) . . . . ?
C17 C16 C21 C22 -176.8(3) . . . . ?
C17 C18 C19 C20 -0.9(5) . . . . ?
C18 C19 C20 C21 -0.7(5) . . . . ?
C19 C20 C21 C16 1.2(4) . . . . ?
C19 C20 C21 C22 177.8(3) . . . . ?
C21 C16 C17 C18 -1.2(4) . . . . ?
C21 C16 C17 C23 175.1(3) . . . . ?
C23 C17 C18 C19 -174.6(3) . . . . ?
C24 N4 C25 C26 -65.9(4) . . . . ?
C24 N4 C25 C30 112.7(3) . . . . ?
C24 N4 C33 C34 86.3(3) . . . . ?
C25 N4 C24 O2 165.8(3) . . . . ?
C25 N4 C24 C10 -15.3(4) . . . . ?
C25 N4 C33 C34 -85.7(3) . . . . ?
C25 C26 C27 C28 -0.8(5) . . . . ?
C26 C25 C30 C29 1.0(5) . . . . ?
C26 C25 C30 C31 177.4(3) . . . . ?
C26 C27 C28 C29 0.6(5) . . . . ?
C27 C28 C29 C30 0.4(5) . . . . ?
C28 C29 C30 C25 -1.2(5) . . . . ?
C28 C29 C30 C31 -177.6(3) . . . . ?
C30 C25 C26 C27 0.0(4) . . . . ?
C30 C25 C26 C32 -178.8(3) . . . . ?
C32 C26 C27 C28 178.0(3) . . . . ?
C33 N4 C24 O2 -5.6(4) . . . . ?
C33 N4 C24 C10 173.3(3) . . . . ?
C33 N4 C25 C26 105.6(3) . . . . ?
C33 N4 C25 C30 -75.8(4) . . . . ?
C35 C36 C37 C38 -178.1(4) . . . . ?
C35 C36 C41 C40 178.5(3) . . . . ?
C36 C37 C38 C39 -0.6(6) . . . . ?
C37 C36 C41 C40 -1.2(5) . . . . ?
C37 C38 C39 C40 -0.8(6) . . . . ?
C38 C39 C40 C41 1.2(5) . . . . ?
C39 C40 C41 C36 -0.2(5) . . . . ?
C41 C36 C37 C38 1.6(6) . . . . ?
